data_2009038
loop_
_publ_author_name
'Umehara, Misao'
'Hosomi, Hiroyuki'
'Ohba, Shigeru'

_publ_section_title
;
 4-Methylbicyclo[6.3.0]undecane-2,6-dione, (I),
 7-bromo-4-methylbicyclo[6.3.0]undecane-2,6-dione, (II),
 7-acetonyl-4-methylbicyclo[6.3.0]undecane-2,6-dione, (III), and
 8-methyltricyclo[9.3.0.0^2,6^]tetradec-5-ene-4,10-dione, (IV)
;
_journal_issue 10
_journal_name_full 'Acta Crystallographica Section C'
_journal_page_first 1721
_journal_page_last 1725
_journal_paper_doi 10.1107/S0108270199007088
_journal_volume 55
_journal_year 1999
_chemical_formula_moiety 'C12 H18 O2'
_chemical_formula_sum 'C12 H18 O2'
_chemical_formula_weight 194.27
_chemical_name_systematic
;
4-Methylbicyclo[6.3.0]undecane-2,6-dione
;
_space_group_IT_number 2
_symmetry_cell_setting triclinic
_symmetry_space_group_name_Hall '-P 1'
_symmetry_space_group_name_H-M 'P -1'
_atom_type_scat_source 'International Tables Vol. IV'
_cell_angle_alpha 95.78(2)
_cell_angle_beta 109.90(2)
_cell_angle_gamma 80.30(2)
_cell_formula_units_Z 2
_cell_length_a 6.6290(10)
_cell_length_b 16.3500(10)
_cell_length_c 5.3280(10)
_cell_measurement_reflns_used 25
_cell_measurement_temperature 297
_cell_measurement_theta_max 15.0
_cell_measurement_theta_min 13.8
_cell_volume 534.64(15)
_computing_cell_refinement ' AFC/MSC Diffractometer Control System'
_computing_data_collection
; AFC/MSC Diffractometer Control System
(Rigaku Corporation, 1993)
;
_computing_data_reduction 'local programs'
_computing_molecular_graphics CRYSTAN-GM
_computing_publication_material CRYSTAN-GM
_computing_structure_refinement CRYSTAN-GM
_computing_structure_solution ' CRYSTAN-GM (Edwards et al., 1996)'
_diffrn_measurement_device_type 'Rigaku AFC-5'
_diffrn_measurement_method \w
_diffrn_radiation_type 'Mo K\a'
_diffrn_radiation_wavelength 0.71073
_diffrn_reflns_av_R_equivalents 0.019
_diffrn_reflns_limit_h_max 8
_diffrn_reflns_limit_h_min 0
_diffrn_reflns_limit_k_max 19
_diffrn_reflns_limit_k_min -19
_diffrn_reflns_limit_l_max 6
_diffrn_reflns_limit_l_min -6
_diffrn_reflns_number 2056
_diffrn_reflns_theta_max 25.0
_diffrn_standards_decay_% 0
_diffrn_standards_interval_count 100
_diffrn_standards_number 3
_exptl_absorpt_coefficient_mu 0.080
_exptl_absorpt_correction_type none
_exptl_crystal_colour Colourless
_exptl_crystal_density_diffrn 1.207
_exptl_crystal_density_method 'not measured'
_exptl_crystal_description Plate-like
_exptl_crystal_F_000 212
_exptl_crystal_size_max 0.5
_exptl_crystal_size_mid 0.5
_exptl_crystal_size_min 0.1
_refine_diff_density_max 0.22
_refine_diff_density_min -0.28
_refine_ls_extinction_method None
_refine_ls_goodness_of_fit_ref 1.05
_refine_ls_hydrogen_treatment constr
_refine_ls_number_parameters 145
_refine_ls_number_reflns 1685
_refine_ls_R_factor_gt 0.058
_refine_ls_shift/su_max 0.003
_refine_ls_shift/su_mean 0.0003
_refine_ls_structure_factor_coef F
_refine_ls_weighting_details 'w = 1/[\s^2^(F) + 0.0009F^2^]'
_refine_ls_weighting_scheme calc
_refine_ls_wR_factor_ref 0.069
_reflns_number_gt 1384
_reflns_number_total 1882
_reflns_threshold_expression 'I > 2\s(I)'
_cod_data_source_file oa1088.cif
_cod_data_source_block I
_cod_depositor_comments
;
The following automatic conversions were performed:
'_symmetry_cell_setting' value 'Triclinic' changed to 'triclinic'
according to '/home/saulius/struct/CIF-dictionaries/cif_core.dic'
dictionary named 'cif_core.dic' version 2.4.1 from 2010-06-29.

Automatic conversion script
Id: cif_fix_enum 1527 2010-12-29 10:47:43Z saulius 

The following automatic conversions were performed:

'_atom_site_thermal_displace_type' tag value 'Uij' was replaced with
'Uani' value 14 times.

Automatic conversion script
Id: cif_fix_values 1646 2011-03-28 12:23:43Z adriana 

The following automatic conversions were performed:

'_symmetry_cell_setting' value 'Triclinic' changed to 'triclinic'
according to /home/saulius/struct/CIF-dictionaries/cif_core.dic
dictionary named 'cif_core.dic' version 2.4.1 from 2010-06-29.

Automatic conversion script
Id: cif_fix_values 1715 2011-07-08 13:25:40Z adriana 
;
_cod_original_cell_volume 534.6(2)
_cod_original_sg_symbol_H-M 'P -1          '
_cod_database_code 2009038

loop_
_symmetry_equiv_pos_as_xyz
+x,+y,+z
-x,-y,-z

loop_
_atom_site_aniso_label
_atom_site_aniso_U_11
_atom_site_aniso_U_22
_atom_site_aniso_U_33
_atom_site_aniso_U_12
_atom_site_aniso_U_13
_atom_site_aniso_U_23
O1 .0514(5) .0617(6) .0501(6) -.0060(4) .0154(4) .0157(4)
O2 .0560(6) .0817(7) .0638(6) -.0173(5) .0293(5) .0067(5)
C3 .0255(5) .0500(7) .0419(7) -.0062(5) .0105(5) .0077(6)
C4 .0436(7) .0422(7) .0669(8) -.0011(5) .0196(6) .0075(7)
C5 .0506(7) .0409(7) .0507(7) -.0087(6) .0214(6) -.0007(6)
C6 .0482(7) .0504(8) .0642(9) -.0170(6) .0186(7) .0033(7)
C7 .0275(6) .0636(9) .0471(7) -.0136(5) .0099(5) .0037(6)
C8 .0319(6) .0550(8) .0501(8) .0001(5) .0108(5) .0038(6)
C9 .0380(6) .0401(7) .0455(7) .0003(5) .0126(5) .0092(6)
C10 .0444(7) .0485(8) .0665(9) -.0007(6) .0216(6) -.0013(7)
C11 .0570(8) .0475(8) .0610(9) -.0074(6) .0194(7) -.0068(6)
C12 .0448(7) .0428(7) .0543(7) -.0089(5) .0164(6) .0038(6)
C13 .0374(6) .0422(7) .0357(6) -.0047(5) .0144(5) .0046(5)
C14 .0820(10) .0510(10) .0800(10) -.0130(10) .0360(10) -.0110(10)

loop_
_atom_site_label
_atom_site_fract_x
_atom_site_fract_y
_atom_site_fract_z
_atom_site_U_iso_or_equiv
_atom_site_thermal_displace_type
_atom_site_occupancy
O1 .92670(10) .74390(6) .9405(2) .0540(4) Uani 1.000
O2 .3667(2) .72490(6) .6862(2) .0678(4) Uani 1.000
C3 .8767(2) .74050(7) .7009(2) .0393(4) Uani 1.000
C4 .8854(2) .65800(8) .5472(3) .0531(5) Uani 1.000
C5 .6979(2) .64370(7) .2948(2) .0503(5) Uani 1.000
C6 .4863(2) .64500(8) .3525(3) .0558(5) Uani 1.000
C7 .4121(2) .72470(8) .4843(2) .0469(5) Uani 1.000
C8 .3937(2) .80410(8) .3519(2) .0484(5) Uani 1.000
C9 .5721(2) .85810(7) .4902(2) .0423(4) Uani 1.000
C10 .5721(2) .89910(8) .7590(3) .0576(5) Uani 1.000
C11 .7883(2) .93380(8) .8742(3) .0608(6) Uani 1.000
C12 .9295(2) .89010(8) .7093(3) .0492(5) Uani 1.000
C13 .8138(2) .81930(7) .5449(2) .0396(4) Uani 1.000
C14 .7515(3) .56150(9) .1525(3) .0780(7) Uani 1.000
H4A 1.01380 .65150 .49780 .080(5) Uiso 1.000
H4B .89960 .61530 .66570 .076(5) Uiso 1.000
H5 .67720 .68740 .17690 .044(3) Uiso 1.000
H6A .37430 .63560 .18640 .058(4) Uiso 1.000
H6B .50680 .60030 .46670 .061(4) Uiso 1.000
H8A .39760 .78980 .17420 .045(3) Uiso 1.000
H8B .25620 .83640 .34130 .058(4) Uiso 1.000
H9 .55570 .90190 .37450 .053(4) Uiso 1.000
H10A .45210 .94290 .73910 .067(4) Uiso 1.000
H10B .56350 .85860 .87180 .052(4) Uiso 1.000
H11A .76560 .99300 .86000 .091(5) Uiso 1.000
H11B .85670 .92110 1.05880 .060(4) Uiso 1.000
H12A .94370 .92900 .59490 .058(4) Uiso 1.000
H12B 1.07120 .86850 .82430 .060(4) Uiso 1.000
H13 .83810 .80620 .37680 .035(3) Uiso 1.000
H14A .63200 .55330 -.00690 .089(5) Uiso 1.000
H14B .87950 .56220 .10710 .105(6) Uiso 1.000
H14C .77760 .51710 .26960 .066(4) Uiso 1.000

loop_
_geom_angle_atom_site_label_1
_geom_angle_atom_site_label_2
_geom_angle_atom_site_label_3
_geom_angle
_geom_angle_publ_flag
O1 C3 C4 120.9(2) no
O1 C3 C13 121.1(2) no
C4 C3 C13 118.00(10) no
C3 C4 C5 118.8(2) no
C4 C5 C6 112.10(10) no
C4 C5 C14 110.3(2) no
C6 C5 C14 110.0(2) no
C5 C6 C7 114.8(2) no
O2 C7 C6 121.5(2) no
O2 C7 C8 121.4(2) no
C6 C7 C8 117.10(10) no
C7 C8 C9 115.80(10) no
C8 C9 C10 116.20(10) no
C8 C9 C13 119.10(10) no
C10 C9 C13 103.10(10) no
C9 C10 C11 104.9(2) no
C10 C11 C12 105.8(2) no
C11 C12 C13 106.60(10) no
C3 C13 C9 113.10(10) no
C3 C13 C12 111.50(10) no
C9 C13 C12 100.90(10) no
C3 C4 H4A 106.5 no
C3 C4 H4B 107.9 no
C5 C4 H4A 107.3 no
C5 C4 H4B 107.2 no
H4A C4 H4B 109.0 no
C4 C5 H5 108.3 no
C6 C5 H5 108.3 no
C14 C5 H5 107.8 no
C5 C6 H6A 108.3 no
C5 C6 H6B 107.9 no
C7 C6 H6A 108.2 no
C7 C6 H6B 108.6 no
H6A C6 H6B 109.0 no
C7 C8 H8A 107.9 no
C7 C8 H8B 108.1 no
C9 C8 H8A 107.4 no
C9 C8 H8B 108.5 no
H8A C8 H8B 109.0 no
C8 C9 H9 107.9 no
C10 C9 H9 106.9 no
C13 C9 H9 102.2 no
C9 C10 H10A 111.3 no
C9 C10 H10B 109.8 no
C11 C10 H10A 110.7 no
C11 C10 H10B 111.0 no
H10A C10 H10B 109.0 no
C10 C11 H11A 110.6 no
C10 C11 H11B 110.3 no
C12 C11 H11A 111.3 no
C12 C11 H11B 110.0 no
H11A C11 H11B 109.0 no
C11 C12 H12A 109.5 no
C11 C12 H12B 110.7 no
C13 C12 H12A 110.8 no
C13 C12 H12B 110.2 no
H12A C12 H12B 109.0 no
C3 C13 H13 108.7 no
C9 C13 H13 108.7 no
C12 C13 H13 114.0 no
C5 C14 H14A 109.4 no
C5 C14 H14B 109.7 no
C5 C14 H14C 109.1 no
H14A C14 H14B 109.7 no
H14A C14 H14C 109.8 no
H14B C14 H14C 109.0 no

loop_
_geom_bond_atom_site_label_1
_geom_bond_atom_site_label_2
_geom_bond_site_symmetry_1
_geom_bond_site_symmetry_2
_geom_bond_distance
_geom_bond_publ_flag
O1 C3 . . 1.203(2) yes
O2 C7 . . 1.211(2) yes
C3 C4 . . 1.509(2) yes
C3 C13 . . 1.524(2) yes
C4 C5 . . 1.518(2) yes
C5 C6 . . 1.531(2) yes
C5 C14 . . 1.525(2) yes
C6 C7 . . 1.506(2) yes
C7 C8 . . 1.507(2) yes
C8 C9 . . 1.533(2) yes
C9 C10 . . 1.519(2) yes
C9 C13 . . 1.559(2) yes
C10 C11 . . 1.535(2) yes
C11 C12 . . 1.538(2) yes
C12 C13 . . 1.527(2) yes
C4 H4A . . .960 no
C4 H4B . . .960 no
C5 H5 . . .961 no
C6 H6A . . .960 no
C6 H6B . . .961 no
C8 H8A . . .960 no
C8 H8B . . .960 no
C9 H9 . . .960 no
C10 H10A . . .961 no
C10 H10B . . .959 no
C11 H11A . . .961 no
C11 H11B . . .960 no
C12 H12A . . .960 no
C12 H12B . . .960 no
C13 H13 . . .960 no
C14 H14A . . .960 no
C14 H14B . . .960 no
C14 H14C . . .960 no

loop_
_cod_related_entry_id
_cod_related_entry_database
_cod_related_entry_code
1 ChemSpider 21105632
